data_4316830
loop_
_publ_author_name
'Jeffrey S. Ovens'
'Andrew R. Geisheimer'
'Alexei A. Bokov'
'Zuo-Guang Ye'
'Daniel B. Leznoff'

_publ_contact_author_address
; 
Leznoff, Daniel B.
Department of Chemistry
Simon Fraser University
Burnaby, British Columbia
Canada         V5A 1S6
;
_publ_contact_author_email dleznoff@sfu.ca
_publ_contact_author_fax +1-778-782-3765
_publ_contact_author_name 'Daniel B. Leznoff'
_publ_contact_author_phone +1-778-782-4887
_publ_section_title
;
 The Use of Polarizable [AuX2(CN)2]- (X = Br, I) Building Blocks Toward
 the Formation of Birefringent Coordination Polymers
;
_journal_name_full 'Inorganic Chemistry'
_journal_page_first 9609
_journal_page_last 9616
_journal_paper_doi 10.1021/ic101357y
_journal_volume 49
_journal_year 2010
_chemical_formula_moiety 'C18 H36 Au1 Br2 N3'
_chemical_formula_sum 'C18 H36 Au Br2 N3'
_chemical_formula_weight 651.28
_chemical_name_systematic ?
_space_group_IT_number 15
_symmetry_cell_setting monoclinic
_symmetry_space_group_name_Hall '-C 2yc'
_symmetry_space_group_name_H-M 'C 1 2/c 1'
_atom_sites_solution_hydrogens geom
_atom_sites_solution_primary direct
_cell_angle_alpha 90
_cell_angle_beta 103.000(3)
_cell_angle_gamma 90
_cell_formula_units_Z 4
_cell_length_a 9.7350(4)
_cell_length_b 12.8898(6)
_cell_length_c 20.3423(10)
_cell_measurement_reflns_used 4933
_cell_measurement_temperature 296(2)
_cell_measurement_theta_max 27.73
_cell_measurement_theta_min 2.67
_cell_volume 2487.2(2)
_computing_cell_refinement 'Bruker SAINT'
_computing_data_collection 'Bruker APEX2'
_computing_data_reduction 'Bruker SAINT'
_computing_structure_solution
; 
 SIR92 (Altomare et al, 1994)
 CRYSTALS (Watkin, 1988) 
;
_diffrn_ambient_temperature 293
_diffrn_measured_fraction_theta_full 0.998
_diffrn_measured_fraction_theta_max 0.994
_diffrn_measurement_device_type 'Bruker APEX-II CCD'
_diffrn_measurement_method '\w scans'
_diffrn_radiation_monochromator graphite
_diffrn_radiation_type 'Mo K\a'
_diffrn_radiation_wavelength 0.71073
_diffrn_reflns_av_R_equivalents 0.029
_diffrn_reflns_limit_h_max 14
_diffrn_reflns_limit_h_min -14
_diffrn_reflns_limit_k_max 18
_diffrn_reflns_limit_k_min -13
_diffrn_reflns_limit_l_max 24
_diffrn_reflns_limit_l_min -29
_diffrn_reflns_number 13433
_diffrn_reflns_theta_full 31.026
_diffrn_reflns_theta_max 31.659
_diffrn_reflns_theta_min 2.055
_exptl_absorpt_coefficient_mu 9.133
_exptl_absorpt_correction_T_max 0.7463
_exptl_absorpt_correction_T_min 0.5016
_exptl_absorpt_correction_type multi-scan
_exptl_crystal_colour yellow
_exptl_crystal_density_diffrn 1.738
_exptl_crystal_description block
_exptl_crystal_F_000 1256
_exptl_crystal_size_max 0.15
_exptl_crystal_size_mid 0.06
_exptl_crystal_size_min 0.05
_refine_diff_density_max 0.88
_refine_diff_density_min -0.65
_refine_ls_extinction_method None
_refine_ls_goodness_of_fit_ref 1.0647
_refine_ls_hydrogen_treatment none
_refine_ls_matrix_type full
_refine_ls_number_parameters 112
_refine_ls_number_reflns 2352
_refine_ls_number_restraints 0
_refine_ls_R_factor_all 0.0794
_refine_ls_R_factor_gt 0.0332
_refine_ls_shift/su_max 0.0003852
_refine_ls_structure_factor_coef F
_refine_ls_weighting_details
;
 Method= Modified Sheldrick 
 w=1/[\s^2^(F) + ( 0.00P)^2^ + 0.03P] 
 ,where P=(max(Fo,0) + 2Fc)/3 
;
_refine_ls_weighting_scheme calc
_refine_ls_wR_factor_all 0.0407
_refine_ls_wR_factor_gt 0.0298
_refine_ls_wR_factor_ref 0.0285
_reflns_limit_h_max 14
_reflns_limit_h_min -14
_reflns_limit_k_max 18
_reflns_limit_k_min 0
_reflns_limit_l_max 29
_reflns_limit_l_min 0
_reflns_number_gt 2474
_reflns_number_total 4167
_reflns_threshold_expression I>2.0\s(I)
_oxford_diffrn_Wilson_B_factor 3.55
_oxford_diffrn_Wilson_scale 341.03
_oxford_refine_ls_r_factor_ref 0.0301
_oxford_refine_ls_scale 0.06289(7)
_oxford_reflns_number_all 4167
_oxford_reflns_threshold_expression_ref I>2.5\s(I)
_cod_data_source_file ic101357y_si_001_2.cif
_cod_data_source_block diBromo
_cod_depositor_comments
;
The following automatic conversions were performed:

'_symmetry_cell_setting' value 'Monoclinic' changed to 'monoclinic'
according to the built-in table from CIF Core dictionary named
'cif_core.dic' version 2.4.1 from
2010-06-29.

'_exptl_absorpt_correction_type' value 'Multi-scan'
changed to 'multi-scan' according to the built-in table from CIF Core
dictionary named 'cif_core.dic' version 2.4.1 from 2010-06-29.

Automatic conversion script
Id: cif_fix_values 1646 2011-03-28 12:23:43Z adriana 
;
_cod_original_formula_sum 'C18 H36 Au1 Br2 N3'
_cod_database_code 4316830

loop_
_symmetry_equiv_pos_as_xyz
x,y,z
-x,-y,-z
x+1/2,y+1/2,z
-x+1/2,-y+1/2,-z
-x,y,-z+1/2
x,-y,z+1/2
-x+1/2,y+1/2,-z+1/2
x+1/2,-y+1/2,z+1/2

loop_
_atom_site_label
_atom_site_type_symbol
_atom_site_fract_x
_atom_site_fract_y
_atom_site_fract_z
_atom_site_U_iso_or_equiv
_atom_site_occupancy
_atom_site_adp_type
_atom_site_refinement_flags_posn
_atom_site_refinement_flags_adp
_atom_site_refinement_flags_occupancy
_atom_site_disorder_assembly
_atom_site_disorder_group
_oxford_atom_site_special_shape
_atom_site_attached_hydrogens
Au1 Au 0.7500 0.7500 0.5000 0.0507 1.0000 Uani S . . . . . .
Br1 Br 0.56040(6) 0.62674(4) 0.49153(3) 0.0779 1.0000 Uani . . . . . . .
N1 N 0.7758(6) 0.6937(4) 0.3543(3) 0.1018 1.0000 Uani . . . . . . .
N2 N 0.5000 0.4408(3) 0.2500 0.0415 1.0000 Uani S T . . . . .
C1 C 0.7670(6) 0.7131(4) 0.4065(3) 0.0680 1.0000 Uani . . . . . . .
C2 C 0.4182(4) 0.3694(3) 0.1957(2) 0.0480 1.0000 Uani . . . . . . .
C3 C 0.3260(5) 0.4227(3) 0.1355(2) 0.0540 1.0000 Uani . . . . . . .
C4 C 0.2397(5) 0.3436(4) 0.0884(2) 0.0654 1.0000 Uani . . . . . . .
C5 C 0.1551(5) 0.3922(4) 0.0240(2) 0.0793 1.0000 Uani . . . . . . .
C6 C 0.5974(4) 0.5122(3) 0.2224(2) 0.0481 1.0000 Uani . . . . . . .
C7 C 0.7118(4) 0.4605(4) 0.1946(2) 0.0604 1.0000 Uani . . . . . . .
C8 C 0.8042(5) 0.5415(5) 0.1726(3) 0.0794 1.0000 Uani . . . . . . .
C9 C 0.9238(5) 0.4948(6) 0.1473(3) 0.1025 1.0000 Uani . . . . . . .
H21 H 0.4842 0.3279 0.1794 0.052(3) 1.0000 Uiso R . . . . . .
H22 H 0.3597 0.3260 0.2155 0.052(3) 1.0000 Uiso R . . . . . .
H31 H 0.3832 0.4605 0.1118 0.062(3) 1.0000 Uiso R . . . . . .
H32 H 0.2640 0.4690 0.1509 0.062(3) 1.0000 Uiso R . . . . . .
H41 H 0.3020 0.2937 0.0767 0.073(3) 1.0000 Uiso R . . . . . .
H42 H 0.1767 0.3103 0.1111 0.073(3) 1.0000 Uiso R . . . . . .
H51 H 0.1024 0.3410 -0.0045 0.083(3) 1.0000 Uiso R . . . . . .
H52 H 0.2179 0.4255 0.0012 0.083(3) 1.0000 Uiso R . . . . . .
H53 H 0.0926 0.4421 0.0356 0.083(3) 1.0000 Uiso R . . . . . .
H61 H 0.6423 0.5569 0.2580 0.057(3) 1.0000 Uiso R . . . . . .
H62 H 0.5414 0.5523 0.1872 0.057(3) 1.0000 Uiso R . . . . . .
H71 H 0.7680 0.4182 0.2285 0.072(3) 1.0000 Uiso R . . . . . .
H72 H 0.6699 0.4188 0.1569 0.072(3) 1.0000 Uiso R . . . . . .
H81 H 0.8420 0.5848 0.2101 0.097(3) 1.0000 Uiso R . . . . . .
H82 H 0.7479 0.5819 0.1377 0.097(3) 1.0000 Uiso R . . . . . .
H91 H 0.9800 0.5476 0.1340 0.119(3) 1.0000 Uiso R . . . . . .
H92 H 0.9802 0.4544 0.1823 0.119(3) 1.0000 Uiso R . . . . . .
H93 H 0.8861 0.4515 0.1098 0.119(3) 1.0000 Uiso R . . . . . .

loop_
_atom_site_aniso_label
_atom_site_aniso_U_11
_atom_site_aniso_U_22
_atom_site_aniso_U_33
_atom_site_aniso_U_23
_atom_site_aniso_U_13
_atom_site_aniso_U_12
Au1 0.05435(13) 0.03656(12) 0.06332(16) -0.00325(13) 0.01789(10) -0.00607(11)
Br1 0.0745(3) 0.0635(3) 0.1031(4) -0.0171(3) 0.0353(3) -0.0276(3)
N1 0.159(5) 0.071(4) 0.085(4) -0.013(3) 0.047(4) -0.030(3)
N2 0.050(2) 0.032(2) 0.044(3) 0.0000 0.013(2) 0.0000
C1 0.095(4) 0.043(3) 0.070(4) -0.006(3) 0.028(3) -0.014(3)
C2 0.055(2) 0.040(2) 0.049(2) -0.007(2) 0.0131(19) -0.0038(18)
C3 0.063(3) 0.051(3) 0.047(3) -0.002(2) 0.012(2) -0.002(2)
C4 0.067(3) 0.062(3) 0.065(3) -0.006(3) 0.009(2) -0.005(2)
C5 0.077(3) 0.095(4) 0.059(3) -0.009(3) -0.001(3) -0.006(3)
C6 0.058(2) 0.042(2) 0.046(2) 0.0054(19) 0.0138(19) -0.0065(19)
C7 0.056(2) 0.069(3) 0.060(3) 0.002(3) 0.022(2) -0.006(2)
C8 0.068(3) 0.097(4) 0.080(4) 0.021(3) 0.030(3) -0.007(3)
C9 0.070(3) 0.163(7) 0.083(4) 0.020(4) 0.035(3) -0.007(4)

loop_
_atom_type_symbol
_atom_type_scat_dispersion_real
_atom_type_scat_dispersion_imag
_atom_type_scat_Cromer_Mann_a1
_atom_type_scat_Cromer_Mann_b1
_atom_type_scat_Cromer_Mann_a2
_atom_type_scat_Cromer_Mann_b2
_atom_type_scat_Cromer_Mann_a3
_atom_type_scat_Cromer_Mann_b3
_atom_type_scat_Cromer_Mann_a4
_atom_type_scat_Cromer_Mann_b4
_atom_type_scat_Cromer_Mann_c
_atom_type_scat_source
C 0.0033 0.0016 2.3100 20.8439 1.0200 10.2075 1.5886 0.5687 0.8650 51.6512 0.2156 'International Tables Vol C 4.2.6.8 and 6.1.1.4'
H 0.0000 0.0000 0.4930 10.5109 0.3229 26.1257 0.1402 3.1424 0.0408 57.7998 0.0030 'International Tables Vol C 4.2.6.8 and 6.1.1.4'
N 0.0061 0.0033 12.2126 0.0057 3.1322 9.8933 2.0125 28.9975 1.1663 0.5826 -11.5290 'International Tables Vol C 4.2.6.8 and 6.1.1.4'
Br -0.2901 2.4595 17.1789 2.1723 5.2358 16.5796 5.6377 0.2609 3.9851 41.4328 2.9557 'International Tables Vol C 4.2.6.8 and 6.1.1.4'
Au -2.0133 8.8022 16.8819 0.4611 18.5913 8.6216 25.5582 1.4826 5.8600 36.3956 12.0658 'International Tables Vol C 4.2.6.8 and 6.1.1.4'

loop_
_geom_angle_atom_site_label_1
_geom_angle_site_symmetry_1
_geom_angle_atom_site_label_2
_geom_angle_site_symmetry_2
_geom_angle_atom_site_label_3
_geom_angle_site_symmetry_3
_geom_angle
_geom_angle_publ_flag
Br1 4_666 Au1 . C1 4_666 90.07(15) yes
Br1 4_666 Au1 . Br1 . 179.995 yes
C1 4_666 Au1 . Br1 . 89.93(15) yes
Br1 4_666 Au1 . C1 . 89.93(15) yes
C1 4_666 Au1 . C1 . 179.994 yes
Br1 . Au1 . C1 . 90.07(15) yes
Au1 . Br1 . Br1 2_666 150.77(3) yes
C2 5_655 N2 . C6 5_655 111.6(2) yes
C2 5_655 N2 . C2 . 105.3(4) yes
C6 5_655 N2 . C2 . 111.6(2) yes
C2 5_655 N2 . C6 . 111.6(2) yes
C6 5_655 N2 . C6 . 105.3(4) yes
C2 . N2 . C6 . 111.6(2) yes
Au1 . C1 . N1 . 179.2(6) yes
N2 . C2 . C3 . 115.6(3) yes
N2 . C2 . H21 . 108.0 no
C3 . C2 . H21 . 107.5 no
N2 . C2 . H22 . 108.3 no
C3 . C2 . H22 . 107.9 no
H21 . C2 . H22 . 109.5 no
C2 . C3 . C4 . 110.5(4) yes
C2 . C3 . H31 . 109.6 no
C4 . C3 . H31 . 109.2 no
C2 . C3 . H32 . 108.9 no
C4 . C3 . H32 . 109.1 no
H31 . C3 . H32 . 109.5 no
C3 . C4 . C5 . 112.6(4) yes
C3 . C4 . H41 . 108.6 no
C5 . C4 . H41 . 108.5 no
C3 . C4 . H42 . 108.8 no
C5 . C4 . H42 . 108.8 no
H41 . C4 . H42 . 109.5 no
C4 . C5 . H51 . 110.7 no
C4 . C5 . H52 . 109.0 no
H51 . C5 . H52 . 109.5 no
C4 . C5 . H53 . 108.7 no
H51 . C5 . H53 . 109.5 no
H52 . C5 . H53 . 109.5 no
N2 . C6 . C7 . 116.4(3) yes
N2 . C6 . H61 . 107.8 no
C7 . C6 . H61 . 107.5 no
N2 . C6 . H62 . 108.0 no
C7 . C6 . H62 . 107.6 no
H61 . C6 . H62 . 109.5 no
C6 . C7 . C8 . 110.1(4) yes
C6 . C7 . H71 . 109.5 no
C8 . C7 . H71 . 109.1 no
C6 . C7 . H72 . 109.5 no
C8 . C7 . H72 . 109.2 no
H71 . C7 . H72 . 109.5 no
C7 . C8 . C9 . 112.6(5) yes
C7 . C8 . H81 . 108.5 no
C9 . C8 . H81 . 108.8 no
C7 . C8 . H82 . 108.5 no
C9 . C8 . H82 . 109.0 no
H81 . C8 . H82 . 109.5 no
C8 . C9 . H91 . 110.6 no
C8 . C9 . H92 . 109.0 no
H91 . C9 . H92 . 109.5 no
C8 . C9 . H93 . 108.8 no
H91 . C9 . H93 . 109.5 no
H92 . C9 . H93 . 109.5 no

loop_
_geom_bond_atom_site_label_1
_geom_bond_site_symmetry_1
_geom_bond_atom_site_label_2
_geom_bond_site_symmetry_2
_geom_bond_distance
_geom_bond_publ_flag
Au1 . Br1 4_666 2.4120(5) yes
Au1 . C1 4_666 2.003(6) yes
Au1 . Br1 . 2.4120(5) yes
Au1 . C1 . 2.003(6) yes
Br1 . Br1 2_666 3.5156(11) yes
N1 . C1 . 1.113(6) yes
N2 . C2 5_655 1.519(5) yes
N2 . C6 5_655 1.516(5) yes
N2 . C2 . 1.519(5) yes
N2 . C6 . 1.516(5) yes
C2 . C3 . 1.511(5) yes
C2 . H21 . 0.950 no
C2 . H22 . 0.950 no
C3 . C4 . 1.517(6) yes
C3 . H31 . 0.950 no
C3 . H32 . 0.950 no
C4 . C5 . 1.516(6) yes
C4 . H41 . 0.950 no
C4 . H42 . 0.950 no
C5 . H51 . 0.950 no
C5 . H52 . 0.950 no
C5 . H53 . 0.950 no
C6 . C7 . 1.513(6) yes
C6 . H61 . 0.950 no
C6 . H62 . 0.950 no
C7 . C8 . 1.510(6) yes
C7 . H71 . 0.950 no
C7 . H72 . 0.950 no
C8 . C9 . 1.500(7) yes
C8 . H81 . 0.950 no
C8 . H82 . 0.950 no
C9 . H91 . 0.950 no
C9 . H92 . 0.950 no
C9 . H93 . 0.950 no
